data_1552667
loop_
_publ_author_name
'Zhang, Jinyu'
'Li, Yumei'
'Ren, Fengxia'
'Zhang, Yang'
'Liu, Xingzhong'
'Liu, Ling'
'Che, Yongsheng'

_publ_section_title
;
 Phomanolides C-F from a Phoma sp.: Meroterpenoids Generated via
 Hetero-Diels-Alder Reactions.
;
_journal_issue 6
_journal_name_full 'Journal of natural products'
_journal_page_first 1678
_journal_page_last 1685
_journal_paper_doi 10.1021/acs.jnatprod.9b00281
_journal_volume 82
_journal_year 2019
_chemical_formula_moiety 'C32 H40 O8, C H4 O'
_chemical_formula_sum 'C33 H44 O9'
_chemical_formula_weight 584.68
_space_group_crystal_system orthorhombic
_space_group_IT_number 18
_space_group_name_Hall 'P 2 2ab'
_space_group_name_H-M_alt 'P 21 21 2'
_atom_sites_solution_hydrogens geom
_audit_creation_date 2018-10-30
_audit_creation_method
;
  Olex2 1.1
  (compiled 2011.02.15 svn.r1672, GUI svn.r3494)
;
_cell_angle_alpha 90
_cell_angle_beta 90
_cell_angle_gamma 90
_cell_formula_units_Z 4
_cell_length_a 22.2561(9)
_cell_length_b 16.0137(5)
_cell_length_c 8.7122(3)
_cell_measurement_reflns_used 3281
_cell_measurement_temperature 107.0(10)
_cell_measurement_theta_max 70.5050
_cell_measurement_theta_min 4.8200
_cell_volume 3105.05(19)
_computing_cell_refinement
;
CrysAlisPro, Agilent Technologies,
Version 1.171.37.35 (release 13-08-2014 CrysAlis171 .NET)
(compiled Aug 13 2014,18:06:01)
;
_computing_data_collection
;
CrysAlisPro, Agilent Technologies,
Version 1.171.37.35 (release 13-08-2014 CrysAlis171 .NET)
(compiled Aug 13 2014,18:06:01)
;
_computing_data_reduction
;
CrysAlisPro, Agilent Technologies,
Version 1.171.37.35 (release 13-08-2014 CrysAlis171 .NET)
(compiled Aug 13 2014,18:06:01)
;
_computing_molecular_graphics
;
O. V. Dolomanov, L. J. Bourhis, R. J. Gildea, J. A. K. Howard and H. Puschmann,
OLEX2: a complete structure solution, refinement and analysis program.
J. Appl. Cryst. (2009). 42, 339-341.
;
_computing_publication_material
;
O. V. Dolomanov, L. J. Bourhis, R. J. Gildea, J. A. K. Howard and H. Puschmann,
OLEX2: a complete structure solution, refinement and analysis program.
J. Appl. Cryst. (2009). 42, 339-341.
;
_computing_structure_refinement 'SHELXL-2014/7 (Sheldrick, 2014)'
_computing_structure_solution 'A short history of SHELX (Sheldrick, 2007)/Bruker'
_diffrn_ambient_environment N~2~
_diffrn_ambient_temperature 107.0(10)
_diffrn_detector 'CCD plate'
_diffrn_detector_area_resol_mean 16.0971
_diffrn_detector_type Eos
_diffrn_measured_fraction_theta_full 0.9978
_diffrn_measured_fraction_theta_max 0.9790
_diffrn_measurement_details
;
#__ type_ start__ end____ width___ exp.time_
  1 omega   -1.00   30.00   1.0000    3.0000
omega____ theta____ kappa____ phi______ frames
    -       36.7919  -99.0000  -60.0000 31

#__ type_ start__ end____ width___ exp.time_
  2 omega   44.00   75.00   1.0000    3.0000
omega____ theta____ kappa____ phi______ frames
    -       36.7919  -99.0000  -60.0000 31

#__ type_ start__ end____ width___ exp.time_
  3 omega   50.00  112.00   1.0000   10.0000
omega____ theta____ kappa____ phi______ frames
    -      108.0000 -111.0000 -150.0000 62

#__ type_ start__ end____ width___ exp.time_
  4 omega   54.00   91.00   1.0000   10.0000
omega____ theta____ kappa____ phi______ frames
    -      108.0000  -30.0000 -180.0000 37

#__ type_ start__ end____ width___ exp.time_
  5 omega   51.00   99.00   1.0000   10.0000
omega____ theta____ kappa____ phi______ frames
    -      108.0000  -45.0000 -120.0000 48

#__ type_ start__ end____ width___ exp.time_
  6 omega   49.00  120.00   1.0000   10.0000
omega____ theta____ kappa____ phi______ frames
    -      108.0000  -61.0000 -180.0000 71

#__ type_ start__ end____ width___ exp.time_
  7 omega   40.00   78.00   1.0000   10.0000
omega____ theta____ kappa____ phi______ frames
    -      108.0000  -30.0000  -60.0000 38

#__ type_ start__ end____ width___ exp.time_
  8 omega   71.00   98.00   1.0000   10.0000
omega____ theta____ kappa____ phi______ frames
    -      108.0000  -94.0000    0.0000 27

#__ type_ start__ end____ width___ exp.time_
  9 omega   39.00   84.00   1.0000   10.0000
omega____ theta____ kappa____ phi______ frames
    -      108.0000  -30.0000  120.0000 45

#__ type_ start__ end____ width___ exp.time_
 10 omega   18.00   93.00   1.0000    3.0000
omega____ theta____ kappa____ phi______ frames
    -       36.7919   77.0000  -30.0000 75

#__ type_ start__ end____ width___ exp.time_
 11 omega   57.00  107.00   1.0000    3.0000
omega____ theta____ kappa____ phi______ frames
    -       36.7919  178.0000 -120.0000 50

#__ type_ start__ end____ width___ exp.time_
 12 omega  -12.00   47.00   1.0000    3.0000
omega____ theta____ kappa____ phi______ frames
    -       36.7919  -77.0000 -120.0000 59

#__ type_ start__ end____ width___ exp.time_
 13 omega  104.00  175.00   1.0000   10.0000
omega____ theta____ kappa____ phi______ frames
    -      108.0000  111.0000  -90.0000 71

#__ type_ start__ end____ width___ exp.time_
 14 omega  108.00  142.00   1.0000   10.0000
omega____ theta____ kappa____ phi______ frames
    -      108.0000  111.0000    0.0000 34

#__ type_ start__ end____ width___ exp.time_
 15 omega  144.00  172.00   1.0000   10.0000
omega____ theta____ kappa____ phi______ frames
    -      108.0000  111.0000  120.0000 28

#__ type_ start__ end____ width___ exp.time_
 16 omega  112.00  141.00   1.0000   10.0000
omega____ theta____ kappa____ phi______ frames
    -      108.0000  111.0000  120.0000 29

#__ type_ start__ end____ width___ exp.time_
 17 omega   80.00  107.00   1.0000    3.0000
omega____ theta____ kappa____ phi______ frames
    -       36.7919  178.0000  150.0000 27

#__ type_ start__ end____ width___ exp.time_
 18 omega   82.00  109.00   1.0000    3.0000
omega____ theta____ kappa____ phi______ frames
    -       36.7919  178.0000   60.0000 27
;
_diffrn_measurement_device 'four-circle diffractometer'
_diffrn_measurement_device_type 'Xcalibur, Eos, Gemini'
_diffrn_measurement_method '\w scans'
_diffrn_orient_matrix_UB_11 -0.0644574000
_diffrn_orient_matrix_UB_12 0.0033022000
_diffrn_orient_matrix_UB_13 -0.0641450000
_diffrn_orient_matrix_UB_21 -0.0096532000
_diffrn_orient_matrix_UB_22 -0.0916538000
_diffrn_orient_matrix_UB_23 0.0474513000
_diffrn_orient_matrix_UB_31 -0.0232246000
_diffrn_orient_matrix_UB_32 0.0289822000
_diffrn_orient_matrix_UB_33 0.1577480000
_diffrn_radiation_monochromator graphite
_diffrn_radiation_probe x-ray
_diffrn_radiation_type 'Cu K\a'
_diffrn_radiation_wavelength 1.54184
_diffrn_reflns_av_R_equivalents 0.0417
_diffrn_reflns_av_unetI/netI 0.0570
_diffrn_reflns_Laue_measured_fraction_full 0.998
_diffrn_reflns_Laue_measured_fraction_max 0.987
_diffrn_reflns_limit_h_max 23
_diffrn_reflns_limit_h_min -27
_diffrn_reflns_limit_k_max 19
_diffrn_reflns_limit_k_min -17
_diffrn_reflns_limit_l_max 10
_diffrn_reflns_limit_l_min -5
_diffrn_reflns_number 11640
_diffrn_reflns_point_group_measured_fraction_full 0.999
_diffrn_reflns_point_group_measured_fraction_max 0.980
_diffrn_reflns_theta_full 67.684
_diffrn_reflns_theta_max 71.119
_diffrn_reflns_theta_min 5.077
_diffrn_source 'Enhance (Cu) X-ray Source'
_exptl_absorpt_coefficient_mu 0.738
_exptl_absorpt_correction_T_max 1.00000
_exptl_absorpt_correction_T_min 0.85465
_exptl_absorpt_correction_type multi-scan
_exptl_absorpt_process_details
;
CrysAlisPro, Agilent Technologies,
Version 1.171.37.35 (release 13-08-2014 CrysAlis171 .NET)
(compiled Aug 13 2014,18:06:01)
Empirical absorption correction using spherical harmonics,
 implemented in SCALE3 ABSPACK scaling algorithm.
;
_exptl_crystal_density_diffrn 1.251
_exptl_crystal_description
;
;
_exptl_crystal_F_000 1256
_exptl_crystal_size_max 0.550
_exptl_crystal_size_mid 0.040
_exptl_crystal_size_min 0.030
_refine_diff_density_max 0.647
_refine_diff_density_min -0.167
_refine_diff_density_rms 0.042
_refine_ls_abs_structure_details
;
 Flack x determined using 1952 quotients [(I+)-(I-)]/[(I+)+(I-)]
 (Parsons, Flack and Wagner, Acta Cryst. B69 (2013) 249-259).
;
_refine_ls_abs_structure_Flack 0.00(16)
_refine_ls_extinction_method none
_refine_ls_goodness_of_fit_ref 1.026
_refine_ls_hydrogen_treatment constr
_refine_ls_matrix_type full
_refine_ls_number_parameters 409
_refine_ls_number_reflns 5899
_refine_ls_number_restraints 0
_refine_ls_restrained_S_all 1.026
_refine_ls_R_factor_all 0.0577
_refine_ls_R_factor_gt 0.0495
_refine_ls_shift/su_max 0.000
_refine_ls_shift/su_mean 0.000
_refine_ls_structure_factor_coef Fsqd
_refine_ls_weighting_details 'w=1/[\s^2^(Fo^2^)+(0.0519P)^2^+0.8497P] where P=(Fo^2^+2Fc^2^)/3'
_refine_ls_weighting_scheme calc
_refine_ls_wR_factor_gt 0.1192
_refine_ls_wR_factor_ref 0.1257
_reflns_Friedel_coverage 0.755
_reflns_Friedel_fraction_full 0.999
_reflns_Friedel_fraction_max 0.970
_reflns_number_gt 5216
_reflns_number_total 5899
_reflns_threshold_expression 'I > 2\s(I)'
_cod_data_source_file np9b00281_si_002.cif
_cod_data_source_block exp_5646
_cod_database_code 1552667
_reflns_odcompleteness_completeness 99.78
_reflns_odcompleteness_iscentric 1
_reflns_odcompleteness_theta 66.97
_shelx_estimated_absorpt_t_max 0.978
_shelx_estimated_absorpt_t_min 0.687
_shelx_shelxl_version_number 2014/7
_shelx_space_group_comment
;
The symmetry employed for this shelxl refinement is uniquely defined
by the following loop, which should always be used as a source of
symmetry information in preference to the above space-group names.
They are only intended as comments.
;

loop_
_space_group_symop_operation_xyz
'x, y, z'
'-x, -y, z'
'x+1/2, -y+1/2, -z'
'-x+1/2, y+1/2, -z'

loop_
_atom_site_label
_atom_site_type_symbol
_atom_site_fract_x
_atom_site_fract_y
_atom_site_fract_z
_atom_site_U_iso_or_equiv
_atom_site_adp_type
_atom_site_occupancy
_atom_site_site_symmetry_order
_atom_site_calc_flag
_atom_site_refinement_flags_posn
_atom_site_refinement_flags_adp
_atom_site_refinement_flags_occupancy
_atom_site_disorder_assembly
_atom_site_disorder_group
O6 O 0.19976(10) 0.35435(14) 0.2315(3) 0.0233(5) Uani 1 1 d . . . . .
H6 H 0.2291 0.3229 0.2495 0.035 Uiso 1 1 calc R U . . .
O8 O 0.30049(11) -0.03812(15) 0.0092(3) 0.0298(5) Uani 1 1 d . . . . .
H8 H 0.2980 -0.0768 -0.0556 0.045 Uiso 1 1 calc R U . . .
O7 O 0.18679(11) 0.18929(14) 0.1884(2) 0.0243(5) Uani 1 1 d . . . . .
O4 O 0.08505(12) 0.64221(15) 0.3309(3) 0.0372(6) Uani 1 1 d . . . . .
C30 C 0.19194(17) -0.0457(2) -0.0110(4) 0.0275(7) Uani 1 1 d . . . . .
H30 H 0.1942 -0.0989 -0.0587 0.033 Uiso 1 1 calc R U . . .
C27 C 0.18548(16) 0.1113(2) 0.1231(4) 0.0256(7) Uani 1 1 d . . . . .
O2 O 0.18480(15) 0.74363(16) 0.4664(4) 0.0516(8) Uani 1 1 d . . . . .
C18 C 0.13155(15) 0.2378(2) 0.1786(4) 0.0229(6) Uani 1 1 d . . . . .
C19 C 0.14530(15) 0.3144(2) 0.2814(4) 0.0231(6) Uani 1 1 d . . . . .
H19 H 0.1507 0.2949 0.3895 0.028 Uiso 1 1 calc R U . . .
C28 C 0.24157(16) 0.0750(2) 0.0970(4) 0.0254(7) Uani 1 1 d . . . . .
H28 H 0.2772 0.1040 0.1242 0.031 Uiso 1 1 calc R U . . .
C25 C 0.07194(15) 0.1097(2) 0.1218(4) 0.0259(7) Uani 1 1 d . . . . .
H25A H 0.0445 0.0673 0.1655 0.031 Uiso 1 1 calc R U . . .
H25B H 0.0537 0.1311 0.0258 0.031 Uiso 1 1 calc R U . . .
C29 C 0.24486(16) -0.0035(2) 0.0314(4) 0.0257(7) Uani 1 1 d . . . . .
O5 O 0.09585(13) 0.53265(15) 0.6217(3) 0.0356(6) Uani 1 1 d . . . . .
O1 O 0.18162(15) 0.79491(18) 0.6988(4) 0.0564(9) Uani 1 1 d . . . . .
C26 C 0.13201(16) 0.0697(2) 0.0861(4) 0.0256(7) Uani 1 1 d . . . . .
C10 C 0.10135(16) 0.4591(2) 0.3788(4) 0.0270(7) Uani 1 1 d . . . . .
H10 H 0.0625 0.4894 0.3645 0.032 Uiso 1 1 calc R U . . .
C31 C 0.13644(16) -0.0094(2) 0.0168(4) 0.0269(7) Uani 1 1 d . . . . .
C17 C 0.07935(15) 0.1822(2) 0.2369(4) 0.0244(7) Uani 1 1 d . . . . .
H17 H 0.0416 0.2160 0.2372 0.029 Uiso 1 1 calc R U . . .
C20 C 0.09565(15) 0.3803(2) 0.2780(4) 0.0246(6) Uani 1 1 d . . . . .
H20A H 0.0576 0.3521 0.3066 0.029 Uiso 1 1 calc R U . . .
H20B H 0.0912 0.3990 0.1703 0.029 Uiso 1 1 calc R U . . .
C32 C 0.08061(17) -0.0572(2) -0.0275(4) 0.0323(8) Uani 1 1 d . . . . .
H32A H 0.0919 -0.1058 -0.0894 0.048 Uiso 1 1 calc R U . . .
H32B H 0.0540 -0.0209 -0.0874 0.048 Uiso 1 1 calc R U . . .
H32C H 0.0597 -0.0758 0.0654 0.048 Uiso 1 1 calc R U . . .
C21 C 0.16939(18) 0.4222(2) 0.6129(4) 0.0342(8) Uani 1 1 d . . . . .
H21A H 0.1993 0.4635 0.5800 0.051 Uiso 1 1 calc R U . . .
H21B H 0.1799 0.3674 0.5710 0.051 Uiso 1 1 calc R U . . .
H21C H 0.1688 0.4194 0.7253 0.051 Uiso 1 1 calc R U . . .
C24 C 0.12192(16) 0.2644(2) 0.0107(4) 0.0276(7) Uani 1 1 d . . . . .
H24A H 0.1513 0.3075 -0.0166 0.041 Uiso 1 1 calc R U . . .
H24B H 0.0812 0.2867 -0.0015 0.041 Uiso 1 1 calc R U . . .
H24C H 0.1272 0.2159 -0.0566 0.041 Uiso 1 1 calc R U . . .
C13 C 0.06531(17) 0.3035(2) 0.6158(4) 0.0305(7) Uani 1 1 d . . . . .
H13 H 0.0991 0.2791 0.6652 0.037 Uiso 1 1 calc R U . . .
C9 C 0.14975(16) 0.5209(2) 0.3247(5) 0.0296(7) Uani 1 1 d . . . . .
H9A H 0.1901 0.4995 0.3522 0.036 Uiso 1 1 calc R U . . .
H9B H 0.1479 0.5268 0.2117 0.036 Uiso 1 1 calc R U . . .
C11 C 0.10743(17) 0.4480(2) 0.5544(4) 0.0301(8) Uani 1 1 d . . . . .
C12 C 0.05720(19) 0.3967(2) 0.6282(4) 0.0355(8) Uani 1 1 d . . . . .
H12A H 0.0545 0.4118 0.7381 0.043 Uiso 1 1 calc R U . . .
H12B H 0.0186 0.4120 0.5792 0.043 Uiso 1 1 calc R U . . .
C16 C 0.08960(16) 0.1468(2) 0.4003(4) 0.0260(7) Uani 1 1 d . . . . .
H16A H 0.1262 0.1728 0.4434 0.031 Uiso 1 1 calc R U . . .
H16B H 0.0973 0.0861 0.3917 0.031 Uiso 1 1 calc R U . . .
C15 C 0.03699(17) 0.1603(2) 0.5158(4) 0.0297(7) Uani 1 1 d . . . . .
O3 O 0.06200(17) 0.7307(2) 0.1420(5) 0.0705(12) Uani 1 1 d . . . . .
C23 C -0.02225(18) 0.1237(2) 0.4558(5) 0.0364(8) Uani 1 1 d . . . . .
H23A H -0.0332 0.1514 0.3594 0.055 Uiso 1 1 calc R U . . .
H23B H -0.0540 0.1326 0.5319 0.055 Uiso 1 1 calc R U . . .
H23C H -0.0173 0.0637 0.4376 0.055 Uiso 1 1 calc R U . . .
C14 C 0.02851(16) 0.2538(2) 0.5410(4) 0.0292(7) Uani 1 1 d . . . . .
H14 H -0.0066 0.2785 0.4988 0.035 Uiso 1 1 calc R U . . .
C4 C 0.13974(17) 0.6055(2) 0.4000(5) 0.0337(8) Uani 1 1 d . . . . .
C1 C 0.16978(19) 0.7363(3) 0.6161(6) 0.0435(10) Uani 1 1 d . . . . .
C2 C 0.14007(18) 0.6611(2) 0.6664(5) 0.0401(9) Uani 1 1 d . . . . .
H2 H 0.1295 0.6556 0.7716 0.048 Uiso 1 1 calc R U . . .
C22 C 0.0541(2) 0.1161(2) 0.6662(4) 0.0384(9) Uani 1 1 d . . . . .
H22A H 0.0587 0.0562 0.6472 0.058 Uiso 1 1 calc R U . . .
H22B H 0.0223 0.1250 0.7425 0.058 Uiso 1 1 calc R U . . .
H22C H 0.0920 0.1390 0.7048 0.058 Uiso 1 1 calc R U . . .
C3 C 0.12689(18) 0.5988(2) 0.5699(5) 0.0352(8) Uani 1 1 d . . . . .
C8 C 0.25351(19) 0.6396(3) 0.3701(7) 0.0512(12) Uani 1 1 d . . . . .
H8A H 0.2810 0.6864 0.3522 0.077 Uiso 1 1 calc R U . . .
H8B H 0.2597 0.5970 0.2909 0.077 Uiso 1 1 calc R U . . .
H8C H 0.2614 0.6154 0.4714 0.077 Uiso 1 1 calc R U . . .
C6 C 0.1681(2) 0.7030(3) 0.2097(6) 0.0498(11) Uani 1 1 d . . . . .
H6A H 0.1845 0.6686 0.1251 0.060 Uiso 1 1 calc R U . . .
H6B H 0.1807 0.7617 0.1946 0.060 Uiso 1 1 calc R U . . .
C5 C 0.1889(2) 0.6707(2) 0.3634(6) 0.0434(10) Uani 1 1 d . . . . .
O9 O 0.1016(3) 0.5773(5) -0.0117(8) 0.0568(17) Uani 0.5 1 d . . P A -1
H9 H 0.1212 0.5348 -0.0383 0.085 Uiso 0.5 1 calc R U P A -1
C7 C 0.1003(2) 0.6962(3) 0.2166(6) 0.0484(11) Uani 1 1 d . . . . .
C33 C 0.0381(5) 0.5590(8) -0.0175(12) 0.068(3) Uani 0.5 1 d . . P A -1
H33A H 0.0276 0.5385 -0.1201 0.101 Uiso 0.5 1 calc R U P A -1
H33B H 0.0152 0.6098 0.0046 0.101 Uiso 0.5 1 calc R U P A -1
H33C H 0.0284 0.5161 0.0589 0.101 Uiso 0.5 1 calc R U P A -1
O10 O 0.3112(3) 0.4572(3) 0.4473(7) 0.0504(15) Uani 0.5 1 d . . P B -1
H10A H 0.3078 0.4115 0.4009 0.076 Uiso 0.5 1 calc R U P B -1
C34 C 0.3224(3) 0.4429(5) 0.5960(10) 0.0401(19) Uani 0.5 1 d . . P B -1
H34A H 0.3652 0.4306 0.6099 0.060 Uiso 0.5 1 calc R U P B -1
H34B H 0.2984 0.3951 0.6309 0.060 Uiso 0.5 1 calc R U P B -1
H34C H 0.3116 0.4924 0.6562 0.060 Uiso 0.5 1 calc R U P B -1

loop_
_atom_site_aniso_label
_atom_site_aniso_U_11
_atom_site_aniso_U_22
_atom_site_aniso_U_33
_atom_site_aniso_U_23
_atom_site_aniso_U_13
_atom_site_aniso_U_12
O6 0.0252(11) 0.0206(10) 0.0241(10) 0.0022(9) -0.0016(10) 0.0004(9)
O8 0.0316(12) 0.0290(12) 0.0287(12) -0.0088(10) 0.0000(10) 0.0003(10)
O7 0.0280(11) 0.0210(11) 0.0238(10) -0.0051(9) -0.0004(9) -0.0028(9)
O4 0.0358(14) 0.0246(12) 0.0512(15) 0.0008(12) 0.0013(12) 0.0074(11)
C30 0.0366(18) 0.0247(16) 0.0212(15) -0.0045(13) -0.0013(15) -0.0030(14)
C27 0.0340(17) 0.0228(15) 0.0199(14) -0.0029(13) 0.0019(14) -0.0028(14)
O2 0.0509(17) 0.0219(13) 0.082(2) -0.0100(15) 0.0030(17) -0.0022(13)
C18 0.0272(16) 0.0214(14) 0.0201(14) -0.0001(12) -0.0013(13) 0.0008(13)
C19 0.0287(16) 0.0202(15) 0.0202(14) 0.0009(12) -0.0016(12) -0.0017(13)
C28 0.0281(16) 0.0267(16) 0.0215(14) -0.0036(13) 0.0014(13) -0.0040(14)
C25 0.0298(16) 0.0248(16) 0.0231(15) -0.0014(14) -0.0023(13) -0.0036(14)
C29 0.0312(17) 0.0274(17) 0.0184(15) -0.0002(13) 0.0007(13) -0.0013(14)
O5 0.0421(14) 0.0243(12) 0.0404(14) -0.0106(11) 0.0054(12) 0.0003(11)
O1 0.0488(18) 0.0347(16) 0.086(2) -0.0258(17) -0.0051(18) -0.0030(14)
C26 0.0302(17) 0.0263(16) 0.0202(15) -0.0008(13) -0.0018(14) -0.0026(14)
C10 0.0260(16) 0.0226(16) 0.0323(17) -0.0013(14) -0.0010(14) 0.0040(13)
C31 0.0338(17) 0.0251(16) 0.0218(15) -0.0008(13) -0.0028(14) -0.0059(14)
C17 0.0277(16) 0.0240(15) 0.0214(15) -0.0010(13) 0.0018(13) -0.0004(13)
C20 0.0254(15) 0.0252(16) 0.0231(15) 0.0014(13) -0.0015(13) -0.0004(14)
C32 0.0343(18) 0.0272(17) 0.0354(19) -0.0056(15) -0.0018(16) -0.0072(15)
C21 0.044(2) 0.0293(18) 0.0292(17) -0.0064(16) -0.0084(16) 0.0031(16)
C24 0.0366(18) 0.0273(16) 0.0188(14) 0.0019(13) -0.0023(13) -0.0061(14)
C13 0.0399(19) 0.0312(18) 0.0203(14) 0.0002(14) 0.0041(14) 0.0012(16)
C9 0.0288(17) 0.0227(16) 0.0373(18) -0.0011(14) 0.0026(15) 0.0008(14)
C11 0.0375(19) 0.0218(16) 0.0311(18) -0.0072(14) 0.0012(15) 0.0038(14)
C12 0.043(2) 0.0330(19) 0.0302(18) -0.0061(16) 0.0088(16) 0.0021(17)
C16 0.0322(17) 0.0204(15) 0.0254(16) 0.0018(13) -0.0021(14) -0.0010(14)
C15 0.0383(18) 0.0278(17) 0.0230(15) 0.0024(14) 0.0051(15) -0.0054(15)
O3 0.060(2) 0.055(2) 0.097(3) 0.038(2) 0.011(2) 0.0231(18)
C23 0.039(2) 0.035(2) 0.0345(19) 0.0009(16) 0.0082(16) -0.0071(17)
C14 0.0307(17) 0.0310(18) 0.0259(16) 0.0027(14) 0.0051(14) 0.0002(15)
C4 0.0300(18) 0.0222(16) 0.049(2) -0.0034(16) -0.0005(17) 0.0039(14)
C1 0.039(2) 0.033(2) 0.059(2) -0.010(2) -0.005(2) 0.0061(17)
C2 0.036(2) 0.0295(19) 0.055(2) -0.0052(18) -0.0083(19) 0.0073(16)
C22 0.058(3) 0.0303(18) 0.0273(17) 0.0044(15) 0.0060(18) -0.0034(18)
C3 0.0327(18) 0.0261(18) 0.047(2) -0.0068(16) -0.0058(17) 0.0073(15)
C8 0.033(2) 0.033(2) 0.088(4) -0.008(2) 0.003(2) -0.0055(17)
C6 0.054(3) 0.0264(19) 0.069(3) 0.002(2) 0.014(2) 0.0011(19)
C5 0.043(2) 0.0234(17) 0.064(3) -0.0064(18) 0.008(2) -0.0015(17)
O9 0.051(4) 0.076(5) 0.043(3) -0.008(3) -0.007(3) 0.028(3)
C7 0.054(2) 0.0279(19) 0.064(3) 0.010(2) 0.008(2) 0.0100(19)
C33 0.057(6) 0.099(9) 0.048(5) -0.019(6) -0.012(5) 0.020(6)
O10 0.069(4) 0.028(3) 0.054(4) -0.004(3) 0.001(3) 0.008(3)
C34 0.029(4) 0.036(4) 0.056(5) -0.028(4) 0.004(4) -0.003(3)

loop_
_atom_type_symbol
_atom_type_description
_atom_type_scat_dispersion_real
_atom_type_scat_dispersion_imag
_atom_type_scat_source
C C 0.0181 0.0091 'International Tables Vol C Tables 4.2.6.8 and 6.1.1.4'
H H 0.0000 0.0000 'International Tables Vol C Tables 4.2.6.8 and 6.1.1.4'
O O 0.0492 0.0322 'International Tables Vol C Tables 4.2.6.8 and 6.1.1.4'

loop_
_geom_angle_atom_site_label_1
_geom_angle_atom_site_label_2
_geom_angle_atom_site_label_3
_geom_angle
C19 O6 H6 109.5
C29 O8 H8 109.5
C27 O7 C18 116.3(3)
C7 O4 C4 110.2(3)
C29 C30 H30 120.0
C31 C30 H30 120.0
C31 C30 C29 120.0(3)
O7 C27 C28 115.3(3)
O7 C27 C26 123.0(3)
C28 C27 C26 121.6(3)
C1 O2 C5 122.2(3)
O7 C18 C19 102.8(2)
O7 C18 C17 107.9(3)
O7 C18 C24 108.7(3)
C17 C18 C19 114.5(3)
C24 C18 C19 111.0(3)
C24 C18 C17 111.5(3)
O6 C19 C18 110.1(3)
O6 C19 H19 108.7
O6 C19 C20 107.3(2)
C18 C19 H19 108.7
C20 C19 C18 113.1(3)
C20 C19 H19 108.7
C27 C28 H28 120.2
C29 C28 C27 119.5(3)
C29 C28 H28 120.2
H25A C25 H25B 108.0
C26 C25 H25A 109.5
C26 C25 H25B 109.5
C26 C25 C17 110.9(3)
C17 C25 H25A 109.5
C17 C25 H25B 109.5
O8 C29 C30 121.7(3)
O8 C29 C28 118.3(3)
C28 C29 C30 120.0(3)
C3 O5 C11 119.6(3)
C27 C26 C25 120.1(3)
C27 C26 C31 117.8(3)
C31 C26 C25 122.1(3)
C20 C10 H10 104.8
C20 C10 C11 118.5(3)
C9 C10 H10 104.8
C9 C10 C20 114.2(3)
C9 C10 C11 108.4(3)
C11 C10 H10 104.8
C30 C31 C26 120.9(3)
C30 C31 C32 118.5(3)
C26 C31 C32 120.6(3)
C18 C17 H17 108.6
C18 C17 C16 113.6(3)
C25 C17 C18 107.4(3)
C25 C17 H17 108.6
C25 C17 C16 109.7(3)
C16 C17 H17 108.6
C19 C20 C10 119.6(3)
C19 C20 H20A 107.4
C19 C20 H20B 107.4
C10 C20 H20A 107.4
C10 C20 H20B 107.4
H20A C20 H20B 106.9
C31 C32 H32A 109.5
C31 C32 H32B 109.5
C31 C32 H32C 109.5
H32A C32 H32B 109.5
H32A C32 H32C 109.5
H32B C32 H32C 109.5
H21A C21 H21B 109.5
H21A C21 H21C 109.5
H21B C21 H21C 109.5
C11 C21 H21A 109.5
C11 C21 H21B 109.5
C11 C21 H21C 109.5
C18 C24 H24A 109.5
C18 C24 H24B 109.5
C18 C24 H24C 109.5
H24A C24 H24B 109.5
H24A C24 H24C 109.5
H24B C24 H24C 109.5
C12 C13 H13 118.0
C14 C13 H13 118.0
C14 C13 C12 124.0(4)
C10 C9 H9A 109.7
C10 C9 H9B 109.7
H9A C9 H9B 108.2
C4 C9 C10 109.8(3)
C4 C9 H9A 109.7
C4 C9 H9B 109.7
O5 C11 C10 105.6(3)
O5 C11 C21 105.6(3)
O5 C11 C12 101.3(3)
C21 C11 C10 116.1(3)
C21 C11 C12 112.0(3)
C12 C11 C10 114.4(3)
C13 C12 C11 114.5(3)
C13 C12 H12A 108.6
C13 C12 H12B 108.6
C11 C12 H12A 108.6
C11 C12 H12B 108.6
H12A C12 H12B 107.6
C17 C16 H16A 108.4
C17 C16 H16B 108.4
C17 C16 C15 115.6(3)
H16A C16 H16B 107.5
C15 C16 H16A 108.4
C15 C16 H16B 108.4
C23 C15 C16 111.8(3)
C23 C15 C22 109.1(3)
C14 C15 C16 108.8(3)
C14 C15 C23 108.6(3)
C14 C15 C22 111.1(3)
C22 C15 C16 107.5(3)
C15 C23 H23A 109.5
C15 C23 H23B 109.5
C15 C23 H23C 109.5
H23A C23 H23B 109.5
H23A C23 H23C 109.5
H23B C23 H23C 109.5
C13 C14 C15 126.0(3)
C13 C14 H14 117.0
C15 C14 H14 117.0
O4 C4 C9 107.4(3)
O4 C4 C3 105.7(3)
O4 C4 C5 103.3(3)
C9 C4 C5 114.2(3)
C3 C4 C9 112.8(3)
C3 C4 C5 112.5(3)
O2 C1 C2 118.6(4)
O1 C1 O2 116.9(4)
O1 C1 C2 124.4(5)
C1 C2 H2 118.9
C3 C2 C1 122.1(4)
C3 C2 H2 118.9
C15 C22 H22A 109.5
C15 C22 H22B 109.5
C15 C22 H22C 109.5
H22A C22 H22B 109.5
H22A C22 H22C 109.5
H22B C22 H22C 109.5
O5 C3 C4 118.8(3)
C2 C3 O5 119.3(4)
C2 C3 C4 121.5(4)
H8A C8 H8B 109.5
H8A C8 H8C 109.5
H8B C8 H8C 109.5
C5 C8 H8A 109.5
C5 C8 H8B 109.5
C5 C8 H8C 109.5
H6A C6 H6B 108.9
C5 C6 H6A 110.9
C5 C6 H6B 110.9
C5 C6 C7 104.3(4)
C7 C6 H6A 110.9
C7 C6 H6B 110.9
O2 C5 C4 111.4(3)
O2 C5 C8 107.1(4)
O2 C5 C6 104.4(3)
C8 C5 C4 116.1(3)
C6 C5 C4 101.4(4)
C6 C5 C8 115.9(4)
C33 O9 H9 109.5
O4 C7 C6 108.8(4)
O3 C7 O4 120.7(4)
O3 C7 C6 130.5(4)
O9 C33 H33A 109.5
O9 C33 H33B 109.5
O9 C33 H33C 109.5
H33A C33 H33B 109.5
H33A C33 H33C 109.5
H33B C33 H33C 109.5
C34 O10 H10A 109.5
O10 C34 H34A 109.5
O10 C34 H34B 109.5
O10 C34 H34C 109.5
H34A C34 H34B 109.5
H34A C34 H34C 109.5
H34B C34 H34C 109.5

loop_
_geom_bond_atom_site_label_1
_geom_bond_atom_site_label_2
_geom_bond_distance
O6 H6 0.8400
O6 C19 1.437(4)
O8 H8 0.8400
O8 C29 1.370(4)
O7 C27 1.373(4)
O7 C18 1.457(4)
O4 C4 1.480(4)
O4 C7 1.361(5)
C30 H30 0.9500
C30 C29 1.407(5)
C30 C31 1.386(5)
C27 C28 1.396(5)
C27 C26 1.401(5)
O2 C1 1.352(6)
O2 C5 1.475(5)
C18 C19 1.550(4)
C18 C17 1.549(4)
C18 C24 1.538(4)
C19 H19 1.0000
C19 C20 1.528(4)
C28 H28 0.9500
C28 C29 1.383(5)
C25 H25A 0.9900
C25 H25B 0.9900
C25 C26 1.515(5)
C25 C17 1.542(4)
O5 C11 1.499(4)
O5 C3 1.343(5)
O1 C1 1.213(5)
C26 C31 1.408(5)
C10 H10 1.0000
C10 C20 1.543(4)
C10 C9 1.537(5)
C10 C11 1.546(5)
C31 C32 1.509(5)
C17 H17 1.0000
C17 C16 1.550(4)
C20 H20A 0.9900
C20 H20B 0.9900
C32 H32A 0.9800
C32 H32B 0.9800
C32 H32C 0.9800
C21 H21A 0.9800
C21 H21B 0.9800
C21 H21C 0.9800
C21 C11 1.527(5)
C24 H24A 0.9800
C24 H24B 0.9800
C24 H24C 0.9800
C13 H13 0.9500
C13 C12 1.507(5)
C13 C14 1.314(5)
C9 H9A 0.9900
C9 H9B 0.9900
C9 C4 1.521(5)
C11 C12 1.530(5)
C12 H12A 0.9900
C12 H12B 0.9900
C16 H16A 0.9900
C16 H16B 0.9900
C16 C15 1.559(5)
C15 C23 1.535(5)
C15 C14 1.525(5)
C15 C22 1.537(5)
O3 C7 1.205(6)
C23 H23A 0.9800
C23 H23B 0.9800
C23 H23C 0.9800
C14 H14 0.9500
C4 C3 1.511(6)
C4 C5 1.546(5)
C1 C2 1.442(6)
C2 H2 0.9500
C2 C3 1.337(6)
C22 H22A 0.9800
C22 H22B 0.9800
C22 H22C 0.9800
C8 H8A 0.9800
C8 H8B 0.9800
C8 H8C 0.9800
C8 C5 1.523(6)
C6 H6A 0.9900
C6 H6B 0.9900
C6 C5 1.508(7)
C6 C7 1.514(6)
O9 H9 0.8400
O9 C33 1.445(12)
C33 H33A 0.9800
C33 H33B 0.9800
C33 H33C 0.9800
O10 H10A 0.8400
O10 C34 1.339(11)
C34 H34A 0.9800
C34 H34B 0.9800
C34 H34C 0.9800

loop_
_geom_torsion_atom_site_label_1
_geom_torsion_atom_site_label_2
_geom_torsion_atom_site_label_3
_geom_torsion_atom_site_label_4
_geom_torsion
O6 C19 C20 C10 -60.6(4)
O7 C27 C28 C29 -179.9(3)
O7 C27 C26 C25 -1.7(5)
O7 C27 C26 C31 178.8(3)
O7 C18 C19 O6 54.4(3)
O7 C18 C19 C20 174.4(2)
O7 C18 C17 C25 -66.3(3)
O7 C18 C17 C16 55.3(3)
O4 C4 C3 O5 83.0(4)
O4 C4 C3 C2 -89.9(4)
O4 C4 C5 O2 77.1(4)
O4 C4 C5 C8 -159.9(4)
O4 C4 C5 C6 -33.5(4)
C27 O7 C18 C19 172.1(2)
C27 O7 C18 C17 50.8(3)
C27 O7 C18 C24 -70.2(3)
C27 C28 C29 O8 -179.1(3)
C27 C28 C29 C30 1.1(5)
C27 C26 C31 C30 1.3(5)
C27 C26 C31 C32 -179.4(3)
O2 C1 C2 C3 -0.1(6)
C18 O7 C27 C28 163.7(3)
C18 O7 C27 C26 -17.0(4)
C18 C19 C20 C10 177.8(3)
C18 C17 C16 C15 129.1(3)
C19 C18 C17 C25 179.9(3)
C19 C18 C17 C16 -58.5(4)
C28 C27 C26 C25 177.6(3)
C28 C27 C26 C31 -1.9(5)
C25 C26 C31 C30 -178.2(3)
C25 C26 C31 C32 1.1(5)
C25 C17 C16 C15 -110.6(3)
C29 C30 C31 C26 0.5(5)
C29 C30 C31 C32 -178.8(3)
O5 C11 C12 C13 -165.2(3)
O1 C1 C2 C3 178.6(4)
C26 C27 C28 C29 0.8(5)
C26 C25 C17 C18 48.2(3)
C26 C25 C17 C16 -75.8(3)
C10 C9 C4 O4 -70.7(4)
C10 C9 C4 C3 45.4(4)
C10 C9 C4 C5 175.5(3)
C10 C11 C12 C13 81.8(4)
C31 C30 C29 O8 178.4(3)
C31 C30 C29 C28 -1.7(5)
C17 C18 C19 O6 171.1(2)
C17 C18 C19 C20 -68.8(3)
C17 C25 C26 C27 -15.9(4)
C17 C25 C26 C31 163.6(3)
C17 C16 C15 C23 56.7(4)
C17 C16 C15 C14 -63.3(4)
C17 C16 C15 C22 176.4(3)
C20 C10 C9 C4 163.5(3)
C20 C10 C11 O5 -165.6(3)
C20 C10 C11 C21 77.8(4)
C20 C10 C11 C12 -55.1(4)
C21 C11 C12 C13 -53.0(4)
C24 C18 C19 O6 -61.7(3)
C24 C18 C19 C20 58.4(4)
C24 C18 C17 C25 53.0(4)
C24 C18 C17 C16 174.6(3)
C9 C10 C20 C19 70.9(4)
C9 C10 C11 O5 62.2(4)
C9 C10 C11 C21 -54.4(4)
C9 C10 C11 C12 172.7(3)
C9 C4 C3 O5 -34.1(5)
C9 C4 C3 C2 153.0(4)
C9 C4 C5 O2 -166.6(3)
C9 C4 C5 C8 -43.7(5)
C9 C4 C5 C6 82.7(4)
C11 O5 C3 C4 39.3(5)
C11 O5 C3 C2 -147.7(3)
C11 C10 C20 C19 -58.7(4)
C11 C10 C9 C4 -62.0(4)
C12 C13 C14 C15 175.5(3)
C16 C15 C14 C13 -70.6(4)
C23 C15 C14 C13 167.4(3)
C14 C13 C12 C11 -116.8(4)
C4 O4 C7 O3 177.5(4)
C4 O4 C7 C6 -3.8(5)
C1 O2 C5 C4 37.1(6)
C1 O2 C5 C8 -90.8(5)
C1 O2 C5 C6 145.8(4)
C1 C2 C3 O5 -175.9(4)
C1 C2 C3 C4 -3.0(6)
C22 C15 C14 C13 47.5(5)
C3 O5 C11 C10 -52.5(4)
C3 O5 C11 C21 71.0(4)
C3 O5 C11 C12 -172.0(3)
C3 C4 C5 O2 -36.4(5)
C3 C4 C5 C8 86.5(5)
C3 C4 C5 C6 -147.0(3)
C5 O2 C1 O1 162.5(4)
C5 O2 C1 C2 -18.7(6)
C5 C4 C3 O5 -165.0(3)
C5 C4 C3 C2 22.1(5)
C5 C6 C7 O4 -18.5(5)
C5 C6 C7 O3 160.1(5)
C7 O4 C4 C9 -97.1(4)
C7 O4 C4 C3 142.3(3)
C7 O4 C4 C5 23.9(4)
C7 C6 C5 O2 -84.5(4)
C7 C6 C5 C4 31.4(4)
C7 C6 C5 C8 158.0(4)
